data_4105924
loop_
_publ_author_name
'Ian J. Casely'
'Joseph W. Ziller'
'Ming Fang'
'Filipp Furche'
'William J. Evans'

_publ_section_title
;
 Facile Bismuth-Oxygen Bond Cleavage, C-H Activation, and Formation of a
 Monodentate Carbon-Bound Oxyaryl Dianion, (C6H2tBu2-3,5-O-4)2-
;
_journal_name_full 'Journal of the American Chemical Society'
_journal_page_first 5244
_journal_page_last 5247
_journal_paper_doi 10.1021/ja201128d
_journal_volume 133
_journal_year 2011
_chemical_formula_sum 'C42 H65 Bi N2 O2'
_chemical_formula_weight 838.94
_chemical_name_systematic
; 
 ? 
;
_space_group_IT_number 14
_symmetry_cell_setting monoclinic
_symmetry_space_group_name_Hall '-P 2yn'
_symmetry_space_group_name_H-M 'P 1 21/n 1'
_atom_sites_solution_hydrogens geom
_atom_sites_solution_primary direct
_atom_sites_solution_secondary difmap
_audit_creation_method SHELXTL
_cell_angle_alpha 90.00
_cell_angle_beta 114.7896(7)
_cell_angle_gamma 90.00
_cell_formula_units_Z 4
_cell_length_a 11.3693(7)
_cell_length_b 29.7135(19)
_cell_length_c 13.0038(8)
_cell_measurement_reflns_used 9853
_cell_measurement_temperature 143(2)
_cell_measurement_theta_max 26.45
_cell_measurement_theta_min 2.40
_cell_volume 3988.2(4)
_computing_cell_refinement 'Bruker SAINT'
_computing_data_collection 'Bruker APEX2'
_computing_data_reduction 'Bruker SAINT'
_computing_molecular_graphics 'Bruker SHELXTL'
_computing_publication_material 'Bruker SHELXTL'
_computing_structure_refinement 'SHELXL-97 (Sheldrick, 2008)'
_computing_structure_solution 'SHELXS-97 (Sheldrick, 2008)'
_diffrn_ambient_temperature 143(2)
_diffrn_measured_fraction_theta_full 0.999
_diffrn_measured_fraction_theta_max 0.962
_diffrn_measurement_device_type 'Bruker APEX-II CCD'
_diffrn_measurement_method '\f and \w scans'
_diffrn_radiation_monochromator graphite
_diffrn_radiation_source 'fine-focus sealed tube'
_diffrn_radiation_type MoK\a
_diffrn_radiation_wavelength 0.71073
_diffrn_reflns_av_R_equivalents 0.0000
_diffrn_reflns_av_sigmaI/netI 0.0418
_diffrn_reflns_limit_h_max 13
_diffrn_reflns_limit_h_min -14
_diffrn_reflns_limit_k_max 39
_diffrn_reflns_limit_k_min 0
_diffrn_reflns_limit_l_max 17
_diffrn_reflns_limit_l_min 0
_diffrn_reflns_number 9564
_diffrn_reflns_theta_full 25.50
_diffrn_reflns_theta_max 28.31
_diffrn_reflns_theta_min 1.37
_exptl_absorpt_coefficient_mu 4.456
_exptl_absorpt_correction_T_max 0.7169
_exptl_absorpt_correction_T_min 0.4285
_exptl_absorpt_correction_type multi-scan
_exptl_absorpt_process_details 'Bruker TWINABS'
_exptl_crystal_colour orange
_exptl_crystal_density_diffrn 1.397
_exptl_crystal_density_meas ?
_exptl_crystal_description pointed_plate
_exptl_crystal_F_000 1720
_exptl_crystal_size_max 0.23
_exptl_crystal_size_mid 0.21
_exptl_crystal_size_min 0.08
_refine_diff_density_max 2.327
_refine_diff_density_min -1.716
_refine_diff_density_rms 0.143
_refine_ls_extinction_method none
_refine_ls_goodness_of_fit_ref 1.113
_refine_ls_hydrogen_treatment constr
_refine_ls_matrix_type full
_refine_ls_number_parameters 437
_refine_ls_number_reflns 9564
_refine_ls_number_restraints 0
_refine_ls_restrained_S_all 1.113
_refine_ls_R_factor_all 0.0508
_refine_ls_R_factor_gt 0.0373
_refine_ls_shift/su_max 0.001
_refine_ls_shift/su_mean 0.000
_refine_ls_structure_factor_coef Fsqd
_refine_ls_weighting_details 'calc w=1/[\s^2^(Fo^2^)+(0.0295P)^2^+16.4866P] where P=(Fo^2^+2Fc^2^)/3'
_refine_ls_weighting_scheme calc
_refine_ls_wR_factor_gt 0.0823
_refine_ls_wR_factor_ref 0.0855
_reflns_number_gt 7985
_reflns_number_total 9564
_reflns_threshold_expression >2sigma(I)
_cod_data_source_file ja201128d_si_006.cif
_cod_data_source_block ijc32
_cod_depositor_comments
;
The following automatic conversions were performed:

'_exptl_crystal_density_meas' value 'none' was changed to '?' - the
value is perceived as not measured.

Automatic conversion script
Id: cif_fix_values 3008 2015-01-20 13:52:24Z robertas 
;
_cod_database_code 4105924

loop_
_symmetry_equiv_pos_as_xyz
'x, y, z'
'-x+1/2, y+1/2, -z+1/2'
'-x, -y, -z'
'x-1/2, -y-1/2, z-1/2'

loop_
_atom_site_label
_atom_site_type_symbol
_atom_site_fract_x
_atom_site_fract_y
_atom_site_fract_z
_atom_site_U_iso_or_equiv
_atom_site_adp_type
_atom_site_occupancy
_atom_site_symmetry_multiplicity
_atom_site_calc_flag
_atom_site_refinement_flags
Bi1 Bi 0.458356(15) 0.121542(5) 0.261745(12) 0.01486(5) Uani 1 1 d .
O1 O 0.4359(3) 0.04453(11) 0.2166(3) 0.0228(7) Uani 1 1 d .
O2 O 0.4982(3) 0.19436(10) 0.3327(3) 0.0191(6) Uani 1 1 d .
N1 N 0.2891(4) 0.14272(13) 0.0645(3) 0.0205(8) Uani 1 1 d .
N2 N 0.5003(4) 0.10391(13) 0.4646(3) 0.0198(8) Uani 1 1 d .
C1 C 0.2693(4) 0.12130(14) 0.2695(4) 0.0171(8) Uani 1 1 d .
C2 C 0.1549(4) 0.12378(15) 0.1690(4) 0.0188(8) Uani 1 1 d .
C3 C 0.0358(5) 0.12148(17) 0.1758(4) 0.0262(10) Uani 1 1 d .
H3A H -0.0424 0.1229 0.1088 0.031 Uiso 1 1 calc R
C4 C 0.0314(5) 0.11717(17) 0.2802(4) 0.0279(10) Uiso 1 1 d .
H4A H -0.0499 0.1148 0.2842 0.034 Uiso 1 1 calc R
C5 C 0.1456(5) 0.11630(15) 0.3794(4) 0.0230(9) Uani 1 1 d .
H5A H 0.1417 0.1140 0.4508 0.028 Uiso 1 1 calc R
C6 C 0.2654(4) 0.11880(14) 0.3740(4) 0.0185(8) Uani 1 1 d .
C7 C 0.1635(4) 0.12567(16) 0.0553(4) 0.0207(9) Uani 1 1 d .
H7A H 0.1494 0.0951 0.0220 0.025 Uiso 1 1 calc R
H7B H 0.0936 0.1453 0.0033 0.025 Uiso 1 1 calc R
C8 C 0.3221(5) 0.12244(19) -0.0244(4) 0.0294(11) Uani 1 1 d .
H8A H 0.2552 0.1303 -0.0993 0.044 Uiso 1 1 calc R
H8B H 0.3267 0.0896 -0.0158 0.044 Uiso 1 1 calc R
H8C H 0.4061 0.1340 -0.0168 0.044 Uiso 1 1 calc R
C9 C 0.2858(5) 0.19219(15) 0.0546(4) 0.0251(10) Uani 1 1 d .
H9A H 0.2211 0.2010 -0.0205 0.038 Uiso 1 1 calc R
H9B H 0.3712 0.2032 0.0648 0.038 Uiso 1 1 calc R
H9C H 0.2628 0.2053 0.1129 0.038 Uiso 1 1 calc R
C10 C 0.3887(5) 0.12314(16) 0.4792(4) 0.0229(9) Uani 1 1 d .
H10A H 0.4055 0.1553 0.4995 0.028 Uiso 1 1 calc R
H10B H 0.3788 0.1075 0.5424 0.028 Uiso 1 1 calc R
C11 C 0.6235(5) 0.12463(17) 0.5464(4) 0.0269(10) Uani 1 1 d .
H11A H 0.6303 0.1210 0.6237 0.040 Uiso 1 1 calc R
H11B H 0.6239 0.1567 0.5294 0.040 Uiso 1 1 calc R
H11C H 0.6971 0.1098 0.5401 0.040 Uiso 1 1 calc R
C12 C 0.5049(5) 0.05487(15) 0.4845(4) 0.0255(10) Uani 1 1 d .
H12A H 0.5144 0.0491 0.5618 0.038 Uiso 1 1 calc R
H12B H 0.5788 0.0419 0.4746 0.038 Uiso 1 1 calc R
H12C H 0.4245 0.0411 0.4302 0.038 Uiso 1 1 calc R
C13 C 0.4689(4) 0.00122(14) 0.2187(4) 0.0182(9) Uani 1 1 d .
C14 C 0.5966(4) -0.01303(15) 0.2374(4) 0.0198(9) Uani 1 1 d .
C15 C 0.6240(5) -0.05909(16) 0.2430(4) 0.0229(10) Uani 1 1 d .
H15A H 0.7102 -0.0681 0.2597 0.028 Uiso 1 1 calc R
C16 C 0.5322(5) -0.09217(15) 0.2256(4) 0.0225(9) Uani 1 1 d .
C17 C 0.4072(5) -0.07806(15) 0.2003(4) 0.0212(9) Uani 1 1 d .
H17A H 0.3418 -0.1003 0.1842 0.025 Uiso 1 1 calc R
C18 C 0.3718(4) -0.03323(15) 0.1972(3) 0.0180(9) Uani 1 1 d .
C19 C 0.7039(5) 0.02081(16) 0.2468(4) 0.0242(10) Uani 1 1 d .
C20 C 0.8275(5) -0.00243(18) 0.2526(5) 0.0327(12) Uani 1 1 d .
H20A H 0.8890 0.0204 0.2512 0.049 Uiso 1 1 calc R
H20B H 0.8053 -0.0226 0.1875 0.049 Uiso 1 1 calc R
H20C H 0.8668 -0.0199 0.3229 0.049 Uiso 1 1 calc R
C21 C 0.6552(5) 0.05083(17) 0.1406(4) 0.0300(11) Uani 1 1 d .
H21A H 0.5766 0.0667 0.1335 0.045 Uiso 1 1 calc R
H21B H 0.6357 0.0321 0.0734 0.045 Uiso 1 1 calc R
H21C H 0.7223 0.0728 0.1472 0.045 Uiso 1 1 calc R
C22 C 0.7459(5) 0.04874(17) 0.3559(4) 0.0291(11) Uani 1 1 d .
H22A H 0.6700 0.0635 0.3581 0.044 Uiso 1 1 calc R
H22B H 0.8088 0.0716 0.3573 0.044 Uiso 1 1 calc R
H22C H 0.7857 0.0289 0.4217 0.044 Uiso 1 1 calc R
C23 C 0.5648(5) -0.14177(16) 0.2303(4) 0.0275(11) Uani 1 1 d .
H23A H 0.5185 -0.1551 0.1550 0.041 Uiso 1 1 calc R
H23B H 0.5388 -0.1569 0.2844 0.041 Uiso 1 1 calc R
H23C H 0.6583 -0.1454 0.2545 0.041 Uiso 1 1 calc R
C24 C 0.2292(4) -0.02154(15) 0.1643(4) 0.0203(9) Uani 1 1 d .
C25 C 0.1425(5) -0.06336(16) 0.1446(4) 0.0255(10) Uani 1 1 d .
H25A H 0.1711 -0.0809 0.2148 0.038 Uiso 1 1 calc R
H25B H 0.1487 -0.0819 0.0848 0.038 Uiso 1 1 calc R
H25C H 0.0524 -0.0539 0.1215 0.038 Uiso 1 1 calc R
C26 C 0.2108(5) 0.00580(17) 0.2566(4) 0.0276(11) Uani 1 1 d .
H26A H 0.2409 -0.0119 0.3266 0.041 Uiso 1 1 calc R
H26B H 0.1188 0.0130 0.2317 0.041 Uiso 1 1 calc R
H26C H 0.2609 0.0338 0.2704 0.041 Uiso 1 1 calc R
C27 C 0.1800(5) 0.00525(18) 0.0534(4) 0.0335(12) Uani 1 1 d .
H27A H 0.2425 0.0290 0.0593 0.050 Uiso 1 1 calc R
H27B H 0.0962 0.0189 0.0393 0.050 Uiso 1 1 calc R
H27C H 0.1701 -0.0150 -0.0092 0.050 Uiso 1 1 calc R
C28 C 0.5142(4) 0.23610(14) 0.3004(3) 0.0174(9) Uani 1 1 d .
C29 C 0.4348(4) 0.27222(15) 0.3096(3) 0.0166(8) Uani 1 1 d .
C30 C 0.4382(4) 0.31348(15) 0.2612(4) 0.0190(9) Uani 1 1 d .
H30A H 0.3825 0.3367 0.2644 0.023 Uiso 1 1 calc R
C31 C 0.5195(5) 0.32251(16) 0.2078(4) 0.0228(10) Uani 1 1 d .
C32 C 0.6053(5) 0.28901(16) 0.2115(4) 0.0227(10) Uani 1 1 d .
H32A H 0.6643 0.2950 0.1788 0.027 Uiso 1 1 calc R
C33 C 0.6104(4) 0.24687(15) 0.2606(4) 0.0201(9) Uani 1 1 d .
C34 C 0.3516(5) 0.26646(15) 0.3766(4) 0.0204(9) Uani 1 1 d .
C35 C 0.2397(5) 0.23326(17) 0.3189(4) 0.0266(10) Uani 1 1 d .
H35A H 0.2744 0.2043 0.3082 0.040 Uiso 1 1 calc R
H35B H 0.1805 0.2453 0.2451 0.040 Uiso 1 1 calc R
H35C H 0.1928 0.2290 0.3665 0.040 Uiso 1 1 calc R
C36 C 0.4394(5) 0.25129(17) 0.4979(4) 0.0274(10) Uani 1 1 d .
H36A H 0.4906 0.2252 0.4951 0.041 Uiso 1 1 calc R
H36B H 0.3858 0.2431 0.5376 0.041 Uiso 1 1 calc R
H36C H 0.4977 0.2759 0.5384 0.041 Uiso 1 1 calc R
C37 C 0.2876(5) 0.31089(16) 0.3869(4) 0.0267(10) Uani 1 1 d .
H37A H 0.3548 0.3334 0.4251 0.040 Uiso 1 1 calc R
H37B H 0.2370 0.3058 0.4311 0.040 Uiso 1 1 calc R
H37C H 0.2303 0.3217 0.3112 0.040 Uiso 1 1 calc R
C38 C 0.5147(5) 0.36733(17) 0.1520(4) 0.0306(11) Uani 1 1 d .
H38A H 0.5147 0.3916 0.2030 0.046 Uiso 1 1 calc R
H38B H 0.4358 0.3691 0.0814 0.046 Uiso 1 1 calc R
H38C H 0.5907 0.3704 0.1352 0.046 Uiso 1 1 calc R
C39 C 0.7200(5) 0.21483(16) 0.2677(4) 0.0239(10) Uani 1 1 d .
C40 C 0.6741(5) 0.18442(17) 0.1614(4) 0.0292(11) Uani 1 1 d .
H40A H 0.6505 0.2032 0.0937 0.044 Uiso 1 1 calc R
H40B H 0.5985 0.1669 0.1558 0.044 Uiso 1 1 calc R
H40C H 0.7441 0.1639 0.1675 0.044 Uiso 1 1 calc R
C41 C 0.7721(5) 0.18577(17) 0.3759(4) 0.0270(10) Uani 1 1 d .
H41A H 0.8478 0.1687 0.3802 0.041 Uiso 1 1 calc R
H41B H 0.7045 0.1649 0.3739 0.041 Uiso 1 1 calc R
H41C H 0.7972 0.2053 0.4425 0.041 Uiso 1 1 calc R
C42 C 0.8398(5) 0.24126(19) 0.2727(5) 0.0367(13) Uani 1 1 d .
H42A H 0.8177 0.2571 0.2009 0.055 Uiso 1 1 calc R
H42B H 0.9112 0.2203 0.2858 0.055 Uiso 1 1 calc R
H42C H 0.8663 0.2632 0.3347 0.055 Uiso 1 1 calc R

loop_
_atom_site_aniso_label
_atom_site_aniso_U_11
_atom_site_aniso_U_22
_atom_site_aniso_U_33
_atom_site_aniso_U_23
_atom_site_aniso_U_13
_atom_site_aniso_U_12
Bi1 0.01526(8) 0.01146(8) 0.01784(8) 0.00070(6) 0.00690(5) -0.00016(7)
O1 0.0224(17) 0.0132(16) 0.0315(16) -0.0019(13) 0.0099(14) -0.0007(13)
O2 0.0191(16) 0.0128(15) 0.0263(16) -0.0008(12) 0.0106(13) -0.0020(12)
N1 0.026(2) 0.0157(19) 0.0165(17) 0.0012(14) 0.0052(15) 0.0018(15)
N2 0.0209(19) 0.0180(18) 0.0177(17) 0.0030(14) 0.0054(15) -0.0022(15)
C1 0.021(2) 0.0069(18) 0.024(2) 0.0003(16) 0.0104(17) -0.0032(17)
C2 0.020(2) 0.013(2) 0.022(2) 0.0009(16) 0.0071(16) -0.0029(17)
C3 0.024(2) 0.021(2) 0.030(2) -0.002(2) 0.0078(19) 0.003(2)
C5 0.029(2) 0.018(2) 0.028(2) 0.0004(18) 0.0184(19) 0.0016(19)
C6 0.025(2) 0.0084(19) 0.024(2) 0.0015(16) 0.0116(17) 0.0016(17)
C7 0.016(2) 0.022(2) 0.0196(19) 0.0005(17) 0.0031(16) -0.0039(18)
C8 0.034(3) 0.037(3) 0.020(2) -0.002(2) 0.0140(19) -0.001(2)
C9 0.028(3) 0.017(2) 0.026(2) 0.0067(18) 0.0078(19) 0.0004(19)
C10 0.033(2) 0.019(2) 0.019(2) 0.0012(17) 0.0131(18) -0.001(2)
C11 0.028(2) 0.026(3) 0.018(2) 0.0028(18) 0.0012(18) -0.004(2)
C12 0.030(3) 0.018(2) 0.024(2) 0.0050(18) 0.0070(19) 0.0001(19)
C13 0.021(2) 0.013(2) 0.020(2) 0.0012(16) 0.0084(17) 0.0031(17)
C14 0.021(2) 0.016(2) 0.024(2) -0.0013(17) 0.0113(18) -0.0004(18)
C15 0.027(2) 0.019(2) 0.026(2) 0.0030(17) 0.0148(19) 0.0051(19)
C16 0.032(3) 0.016(2) 0.025(2) 0.0004(17) 0.017(2) 0.0034(19)
C17 0.030(2) 0.014(2) 0.020(2) 0.0000(16) 0.0118(19) -0.0034(18)
C18 0.022(2) 0.015(2) 0.0170(19) -0.0001(16) 0.0072(17) -0.0015(17)
C19 0.019(2) 0.020(2) 0.036(3) 0.0000(19) 0.014(2) 0.0029(18)
C20 0.026(3) 0.024(3) 0.052(3) -0.001(2) 0.021(2) 0.002(2)
C21 0.034(3) 0.023(3) 0.042(3) 0.002(2) 0.024(2) -0.002(2)
C22 0.020(2) 0.023(3) 0.040(3) -0.003(2) 0.009(2) -0.0015(19)
C23 0.037(3) 0.016(2) 0.035(3) 0.0016(19) 0.021(2) 0.003(2)
C24 0.017(2) 0.012(2) 0.027(2) 0.0018(17) 0.0049(18) -0.0037(17)
C25 0.021(2) 0.018(2) 0.031(2) 0.0029(18) 0.0047(19) -0.0020(19)
C26 0.021(2) 0.022(3) 0.041(3) -0.004(2) 0.014(2) -0.0024(19)
C27 0.026(3) 0.030(3) 0.034(3) 0.014(2) 0.002(2) -0.004(2)
C28 0.021(2) 0.012(2) 0.0169(19) -0.0034(15) 0.0054(17) -0.0020(17)
C29 0.014(2) 0.017(2) 0.0177(19) -0.0028(15) 0.0059(16) -0.0033(16)
C30 0.017(2) 0.015(2) 0.024(2) -0.0012(17) 0.0067(17) 0.0009(16)
C31 0.026(2) 0.018(2) 0.020(2) 0.0018(16) 0.0051(18) -0.0016(18)
C32 0.022(2) 0.024(2) 0.025(2) -0.0021(18) 0.0115(18) -0.0041(19)
C33 0.020(2) 0.018(2) 0.023(2) -0.0035(17) 0.0101(18) -0.0022(18)
C34 0.025(2) 0.013(2) 0.024(2) -0.0007(16) 0.0107(18) 0.0000(18)
C35 0.026(3) 0.021(2) 0.035(3) -0.0062(19) 0.015(2) -0.0037(19)
C36 0.034(3) 0.026(3) 0.024(2) 0.0014(19) 0.014(2) 0.002(2)
C37 0.032(3) 0.018(2) 0.035(3) -0.0028(19) 0.019(2) 0.001(2)
C38 0.034(3) 0.025(3) 0.034(3) 0.010(2) 0.015(2) 0.003(2)
C39 0.022(2) 0.022(2) 0.033(2) -0.0016(19) 0.016(2) 0.0008(19)
C40 0.037(3) 0.021(3) 0.037(3) -0.002(2) 0.023(2) 0.000(2)
C41 0.021(2) 0.027(3) 0.034(3) -0.002(2) 0.013(2) 0.001(2)
C42 0.027(3) 0.027(3) 0.064(4) 0.001(3) 0.027(3) 0.000(2)

loop_
_atom_type_symbol
_atom_type_description
_atom_type_scat_dispersion_real
_atom_type_scat_dispersion_imag
_atom_type_scat_source
C C 0.0033 0.0016 'International Tables Vol C Tables 4.2.6.8 and 6.1.1.4'
H H 0.0000 0.0000 'International Tables Vol C Tables 4.2.6.8 and 6.1.1.4'
N N 0.0061 0.0033 'International Tables Vol C Tables 4.2.6.8 and 6.1.1.4'
O O 0.0106 0.0060 'International Tables Vol C Tables 4.2.6.8 and 6.1.1.4'
Bi Bi -4.1077 10.2566 'International Tables Vol C Tables 4.2.6.8 and 6.1.1.4'

loop_
_geom_angle_atom_site_label_1
_geom_angle_atom_site_label_2
_geom_angle_atom_site_label_3
_geom_angle
C1 Bi1 O2 90.94(13)
C1 Bi1 O1 90.14(13)
O2 Bi1 O1 171.82(11)
C1 Bi1 N2 73.23(14)
O2 Bi1 N2 81.87(11)
O1 Bi1 N2 90.69(12)
C1 Bi1 N1 72.97(14)
O2 Bi1 N1 96.24(11)
O1 Bi1 N1 91.83(11)
N2 Bi1 N1 146.10(13)
C13 O1 Bi1 158.8(3)
C28 O2 Bi1 139.9(3)
C7 N1 C9 110.4(4)
C7 N1 C8 110.5(4)
C9 N1 C8 110.0(4)
C7 N1 Bi1 107.0(2)
C9 N1 Bi1 108.3(3)
C8 N1 Bi1 110.6(3)
C10 N2 C12 109.2(4)
C10 N2 C11 110.5(4)
C12 N2 C11 109.2(4)
C10 N2 Bi1 104.9(2)
C12 N2 Bi1 111.3(3)
C11 N2 Bi1 111.6(3)
C6 C1 C2 121.3(4)
C6 C1 Bi1 118.8(3)
C2 C1 Bi1 119.9(3)
C3 C2 C1 118.8(4)
C3 C2 C7 121.5(4)
C1 C2 C7 119.5(4)
C4 C3 C2 120.1(4)
C3 C4 C5 120.4(5)
C4 C5 C6 120.1(4)
C1 C6 C5 119.2(4)
C1 C6 C10 119.4(4)
C5 C6 C10 121.2(4)
N1 C7 C2 112.9(3)
N2 C10 C6 112.1(4)
O1 C13 C14 122.9(4)
O1 C13 C18 119.6(4)
C14 C13 C18 117.5(4)
C15 C14 C13 119.0(4)
C15 C14 C19 118.8(4)
C13 C14 C19 122.1(4)
C16 C15 C14 123.5(5)
C15 C16 C17 117.0(4)
C15 C16 C23 122.0(4)
C17 C16 C23 121.0(4)
C16 C17 C18 123.7(4)
C17 C18 C13 119.1(4)
C17 C18 C24 119.0(4)
C13 C18 C24 121.8(4)
C22 C19 C20 105.9(4)
C22 C19 C21 111.8(4)
C20 C19 C21 106.4(4)
C22 C19 C14 110.8(4)
C20 C19 C14 112.7(4)
C21 C19 C14 109.3(4)
C18 C24 C27 107.8(4)
C18 C24 C26 112.1(4)
C27 C24 C26 110.2(4)
C18 C24 C25 113.1(4)
C27 C24 C25 107.9(4)
C26 C24 C25 105.7(4)
O2 C28 C33 122.9(4)
O2 C28 C29 119.3(4)
C33 C28 C29 117.7(4)
C30 C29 C28 118.9(4)
C30 C29 C34 119.7(4)
C28 C29 C34 121.3(4)
C29 C30 C31 123.1(4)
C32 C31 C30 116.7(4)
C32 C31 C38 122.4(5)
C30 C31 C38 120.8(4)
C31 C32 C33 123.8(4)
C32 C33 C28 118.4(4)
C32 C33 C39 117.3(4)
C28 C33 C39 124.3(4)
C35 C34 C36 111.2(4)
C35 C34 C37 105.6(4)
C36 C34 C37 106.8(4)
C35 C34 C29 112.0(4)
C36 C34 C29 108.9(4)
C37 C34 C29 112.2(4)
C33 C39 C41 113.1(4)
C33 C39 C40 110.3(4)
C41 C39 C40 110.2(4)
C33 C39 C42 111.4(4)
C41 C39 C42 104.5(4)
C40 C39 C42 107.2(4)

loop_
_geom_bond_atom_site_label_1
_geom_bond_atom_site_label_2
_geom_bond_distance
Bi1 C1 2.194(4)
Bi1 O2 2.321(3)
Bi1 O1 2.350(3)
Bi1 N2 2.531(4)
Bi1 N1 2.557(3)
O1 C13 1.337(5)
O2 C28 1.346(5)
N1 C7 1.472(6)
N1 C9 1.475(6)
N1 C8 1.485(6)
N2 C10 1.475(6)
N2 C12 1.477(6)
N2 C11 1.491(6)
C1 C6 1.380(6)
C1 C2 1.407(6)
C2 C3 1.395(7)
C2 C7 1.523(6)
C3 C4 1.385(7)
C4 C5 1.395(7)
C5 C6 1.395(6)
C6 C10 1.499(6)
C13 C14 1.433(6)
C13 C18 1.444(6)
C14 C15 1.399(6)
C14 C19 1.546(7)
C15 C16 1.382(7)
C16 C17 1.383(7)
C16 C23 1.515(7)
C17 C18 1.387(6)
C18 C24 1.533(6)
C19 C22 1.536(7)
C19 C20 1.538(7)
C19 C21 1.539(7)
C24 C27 1.533(6)
C24 C26 1.534(7)
C24 C25 1.539(6)
C28 C33 1.428(6)
C28 C29 1.439(6)
C29 C30 1.386(6)
C29 C34 1.541(6)
C30 C31 1.395(6)
C31 C32 1.380(7)
C31 C38 1.507(6)
C32 C33 1.396(7)
C33 C39 1.540(6)
C34 C35 1.534(6)
C34 C36 1.539(6)
C34 C37 1.540(6)
C39 C41 1.542(7)
C39 C40 1.547(7)
C39 C42 1.550(7)

loop_
_geom_torsion_atom_site_label_1
_geom_torsion_atom_site_label_2
_geom_torsion_atom_site_label_3
_geom_torsion_atom_site_label_4
_geom_torsion
C1 Bi1 O1 C13 -137.0(8)
O2 Bi1 O1 C13 -39.3(13)
N2 Bi1 O1 C13 -63.7(8)
N1 Bi1 O1 C13 150.1(8)
C1 Bi1 O2 C28 -114.6(4)
O1 Bi1 O2 C28 147.8(7)
N2 Bi1 O2 C28 172.5(4)
N1 Bi1 O2 C28 -41.6(4)
C1 Bi1 N1 C7 -22.0(3)
O2 Bi1 N1 C7 -111.1(3)
O1 Bi1 N1 C7 67.6(3)
N2 Bi1 N1 C7 -26.4(4)
C1 Bi1 N1 C9 96.9(3)
O2 Bi1 N1 C9 7.9(3)
O1 Bi1 N1 C9 -173.5(3)
N2 Bi1 N1 C9 92.6(4)
C1 Bi1 N1 C8 -142.5(3)
O2 Bi1 N1 C8 128.5(3)
O1 Bi1 N1 C8 -52.9(3)
N2 Bi1 N1 C8 -146.8(3)
C1 Bi1 N2 C10 -24.3(3)
O2 Bi1 N2 C10 69.1(3)
O1 Bi1 N2 C10 -114.3(3)
N1 Bi1 N2 C10 -20.0(4)
C1 Bi1 N2 C12 93.7(3)
O2 Bi1 N2 C12 -172.9(3)
O1 Bi1 N2 C12 3.7(3)
N1 Bi1 N2 C12 98.0(3)
C1 Bi1 N2 C11 -144.0(3)
O2 Bi1 N2 C11 -50.5(3)
O1 Bi1 N2 C11 126.1(3)
N1 Bi1 N2 C11 -139.6(3)
O2 Bi1 C1 C6 -72.2(3)
O1 Bi1 C1 C6 99.7(3)
N2 Bi1 C1 C6 9.0(3)
N1 Bi1 C1 C6 -168.4(4)
O2 Bi1 C1 C2 107.6(3)
O1 Bi1 C1 C2 -80.5(3)
N2 Bi1 C1 C2 -171.1(4)
N1 Bi1 C1 C2 11.4(3)
C6 C1 C2 C3 -3.1(7)
Bi1 C1 C2 C3 177.1(3)
C6 C1 C2 C7 -178.9(4)
Bi1 C1 C2 C7 1.2(5)
C1 C2 C3 C4 0.4(7)
C7 C2 C3 C4 176.3(4)
C2 C3 C4 C5 1.7(8)
C3 C4 C5 C6 -1.4(7)
C2 C1 C6 C5 3.4(6)
Bi1 C1 C6 C5 -176.8(3)
C2 C1 C6 C10 -170.9(4)
Bi1 C1 C6 C10 8.9(5)
C4 C5 C6 C1 -1.1(7)
C4 C5 C6 C10 173.1(4)
C9 N1 C7 C2 -88.4(4)
C8 N1 C7 C2 149.7(4)
Bi1 N1 C7 C2 29.2(4)
C3 C2 C7 N1 161.0(4)
C1 C2 C7 N1 -23.2(6)
C12 N2 C10 C6 -83.6(4)
C11 N2 C10 C6 156.3(4)
Bi1 N2 C10 C6 35.9(4)
C1 C6 C10 N2 -33.4(6)
C5 C6 C10 N2 152.4(4)
Bi1 O1 C13 C14 -32.5(11)
Bi1 O1 C13 C18 150.0(6)
O1 C13 C14 C15 177.3(4)
C18 C13 C14 C15 -5.1(6)
O1 C13 C14 C19 -5.2(7)
C18 C13 C14 C19 172.5(4)
C13 C14 C15 C16 3.5(7)
C19 C14 C15 C16 -174.1(4)
C14 C15 C16 C17 0.6(7)
C14 C15 C16 C23 178.9(4)
C15 C16 C17 C18 -3.2(7)
C23 C16 C17 C18 178.5(4)
C16 C17 C18 C13 1.5(7)
C16 C17 C18 C24 178.0(4)
O1 C13 C18 C17 -179.6(4)
C14 C13 C18 C17 2.7(6)
O1 C13 C18 C24 4.0(6)
C14 C13 C18 C24 -173.7(4)
C15 C14 C19 C22 -114.0(5)
C13 C14 C19 C22 68.4(5)
C15 C14 C19 C20 4.4(6)
C13 C14 C19 C20 -173.2(4)
C15 C14 C19 C21 122.4(5)
C13 C14 C19 C21 -55.2(6)
C17 C18 C24 C27 -116.0(5)
C13 C18 C24 C27 60.4(5)
C17 C18 C24 C26 122.6(4)
C13 C18 C24 C26 -61.0(5)
C17 C18 C24 C25 3.2(6)
C13 C18 C24 C25 179.6(4)
Bi1 O2 C28 C33 -56.4(6)
Bi1 O2 C28 C29 125.9(4)
O2 C28 C29 C30 -170.6(4)
C33 C28 C29 C30 11.6(6)
O2 C28 C29 C34 12.2(6)
C33 C28 C29 C34 -165.6(4)
C28 C29 C30 C31 -3.0(6)
C34 C29 C30 C31 174.3(4)
C29 C30 C31 C32 -4.3(6)
C29 C30 C31 C38 177.2(4)
C30 C31 C32 C33 2.9(7)
C38 C31 C32 C33 -178.7(4)
C31 C32 C33 C28 5.8(7)
C31 C32 C33 C39 -174.5(4)
O2 C28 C33 C32 169.4(4)
C29 C28 C33 C32 -12.9(6)
O2 C28 C33 C39 -10.3(7)
C29 C28 C33 C39 167.5(4)
C30 C29 C34 C35 114.6(4)
C28 C29 C34 C35 -68.2(5)
C30 C29 C34 C36 -122.0(4)
C28 C29 C34 C36 55.2(5)
C30 C29 C34 C37 -3.9(6)
C28 C29 C34 C37 173.3(4)
C32 C33 C39 C41 144.6(4)
C28 C33 C39 C41 -35.7(6)
C32 C33 C39 C40 -91.6(5)
C28 C33 C39 C40 88.1(5)
C32 C33 C39 C42 27.3(6)
C28 C33 C39 C42 -153.0(4)
